data_2226726
loop_
_publ_author_name
'H\"okelek, Tuncer'
'Ermi\,s, Emel'
'Tercan, Bar\?i\,s'
'\,Cimen, Efdal'
'Necefo\(glu, Hacali'

_publ_section_title
;
 Bis(\m-4-methylbenzoato-\k^2^<i>O</i>:<i>O</i>')bis[aqua(4-methylbenzoato-\k^2^<i>O</i>,O')zinc(II)]--bis(\m-4-methylbenzoato-\k^2^<i>O</i>:<i>O</i>')bis[(4-methylbenzoato-\k<i>O</i>)(nicotinamide-\k<i>N</i>)zinc(II)]--water
 (1/1/2)
;
_journal_coeditor_code XU2762
_journal_issue 7
_journal_name_full 'Acta Crystallographica Section E'
_journal_page_first m841
_journal_page_last m842
_journal_paper_doi 10.1107/S1600536810022476
_journal_volume 66
_journal_year 2010
_chemical_formula_iupac '[Zn2 (C8 H7 O2)4 (H2 O1)2], [Zn2 (C8 H7 O2)4 (C6 H6 N2 O)2], 2H2 O'
_chemical_formula_moiety 'C44 H40 N4 O10 Zn2, C32 H32 O10 Zn2, 2(H2 O)'
_chemical_formula_sum 'C76 H76 N4 O22 Zn4'
_chemical_formula_weight 1658.97
_chemical_name_systematic
;
Bis(\m-4-methylbenzoato-\k^2^<i>O</i>:<i>O</i>')bis[aqua(4-methylbenzoato-
\k^2^<i>O</i>,O')zinc(II)]--bis(\m-4-methylbenzoato-
\k^2^<i>O</i>:<i>O</i>')bis[(4-methylbenzoato-\k<i>O</i>)(nicotinamide-
\k<i>N</i>)zinc(II)]--water (1/1/2)
;
_space_group_IT_number 7
_symmetry_cell_setting monoclinic
_symmetry_space_group_name_Hall 'P -2yc'
_symmetry_space_group_name_H-M 'P 1 c 1'
_atom_sites_solution_hydrogens geom
_atom_sites_solution_primary direct
_atom_sites_solution_secondary difmap
_audit_creation_method SHELXL-97
_cell_angle_alpha 90.00
_cell_angle_beta 98.7080(10)
_cell_angle_gamma 90.00
_cell_formula_units_Z 2
_cell_length_a 19.7038(3)
_cell_length_b 12.2884(2)
_cell_length_c 15.4477(3)
_cell_measurement_reflns_used 7336
_cell_measurement_temperature 100(2)
_cell_measurement_theta_max 25.49
_cell_measurement_theta_min 2.46
_cell_volume 3697.21(11)
_computing_cell_refinement 'SAINT (Bruker, 2007)'
_computing_data_collection 'APEX2 (Bruker, 2007)'
_computing_data_reduction 'SAINT (Bruker, 2007)'
_computing_molecular_graphics 'Mercury (Macrae <i>et al.</i>,  2006)'
_computing_publication_material 'WinGX (Farrugia, 1999) and PLATON (Spek, 2009)'
_computing_structure_refinement 'SHELXL97 (Sheldrick, 2008)'
_computing_structure_solution 'SHELXS97 (Sheldrick, 2008)'
_diffrn_ambient_temperature 100(2)
_diffrn_measured_fraction_theta_full 0.992
_diffrn_measured_fraction_theta_max 0.992
_diffrn_measurement_device_type 'Bruker Kappa APEXII CCD area-detector diffractometer'
_diffrn_measurement_method '\f and \w scans'
_diffrn_radiation_monochromator graphite
_diffrn_radiation_source 'fine-focus sealed tube'
_diffrn_radiation_type MoK\a
_diffrn_radiation_wavelength 0.71073
_diffrn_reflns_av_R_equivalents 0.0441
_diffrn_reflns_av_sigmaI/netI 0.0651
_diffrn_reflns_limit_h_max 23
_diffrn_reflns_limit_h_min -26
_diffrn_reflns_limit_k_max 16
_diffrn_reflns_limit_k_min -16
_diffrn_reflns_limit_l_max 20
_diffrn_reflns_limit_l_min -20
_diffrn_reflns_number 35979
_diffrn_reflns_theta_full 28.32
_diffrn_reflns_theta_max 28.32
_diffrn_reflns_theta_min 1.05
_diffrn_standards_interval_count 0
_diffrn_standards_interval_time 0
_diffrn_standards_number 0
_exptl_absorpt_coefficient_mu 1.361
_exptl_absorpt_correction_T_max 0.8625
_exptl_absorpt_correction_T_min 0.7182
_exptl_absorpt_correction_type multi-scan
_exptl_absorpt_process_details '(SADABS; Bruker, 2005)'
_exptl_crystal_colour colorless
_exptl_crystal_density_diffrn 1.490
_exptl_crystal_density_method 'not measured'
_exptl_crystal_description block
_exptl_crystal_F_000 1712
_exptl_crystal_size_max 0.35
_exptl_crystal_size_mid 0.25
_exptl_crystal_size_min 0.15
_refine_diff_density_max 0.381
_refine_diff_density_min -0.523
_refine_ls_abs_structure_details 'Flack (1983), 7229 Friedel pairs'
_refine_ls_abs_structure_Flack 0.382(7)
_refine_ls_extinction_method none
_refine_ls_goodness_of_fit_ref 1.012
_refine_ls_hydrogen_treatment constr
_refine_ls_matrix_type full
_refine_ls_number_parameters 964
_refine_ls_number_reflns 16444
_refine_ls_number_restraints 2
_refine_ls_restrained_S_all 1.012
_refine_ls_R_factor_all 0.0536
_refine_ls_R_factor_gt 0.0396
_refine_ls_shift/su_max 0.004
_refine_ls_shift/su_mean 0.000
_refine_ls_structure_factor_coef Fsqd
_refine_ls_weighting_details 'calc w=1/[\s^2^(Fo^2^)+(0.0318P)^2^] where P=(Fo^2^+2Fc^2^)/3'
_refine_ls_weighting_scheme calc
_refine_ls_wR_factor_gt 0.0746
_refine_ls_wR_factor_ref 0.0803
_reflns_number_gt 14033
_reflns_number_total 16444
_reflns_threshold_expression I>2\s(I)
_cod_data_source_file xu2762.cif
_cod_data_source_block I
_cod_original_sg_symbol_H-M 'P c'
_cod_database_code 2226726
_cod_database_fobs_code 2226726

loop_
_symmetry_equiv_pos_as_xyz
'x, y, z'
'x, -y, z+1/2'

loop_
_atom_site_type_symbol
_atom_site_label
_atom_site_fract_x
_atom_site_fract_y
_atom_site_fract_z
_atom_site_U_iso_or_equiv
_atom_site_adp_type
_atom_site_calc_flag
_atom_site_refinement_flags
_atom_site_occupancy
_atom_site_disorder_assembly
_atom_site_disorder_group
Zn Zn1 0.28355(2) 0.10592(3) 0.15711(2) 0.01471(9) Uani d . 1 . .
Zn Zn2 0.20670(2) 0.07066(3) 0.32791(2) 0.01696(10) Uani d . 1 . .
Zn Zn3 0.69302(2) 0.99800(3) 0.33479(2) 0.01354(10) Uani d . 1 . .
Zn Zn4 0.79811(2) 1.00907(3) 0.16901(2) 0.01335(10) Uani d . 1 . .
N N1 0.63153(16) 1.0446(2) 0.42375(17) 0.0155(7) Uani d . 1 . .
N N2 0.41642(17) 0.9780(2) 0.39318(18) 0.0175(7) Uani d . 1 . .
H H2A 0.3733 0.9576 0.3894 0.021 Uiso calc R 1 . .
H H2B 0.4376 0.9734 0.3471 0.021 Uiso calc R 1 . .
N N3 0.85772(15) 1.0568(2) 0.07915(17) 0.0137(6) Uani d . 1 . .
N N4 1.07081(17) 0.9790(2) 0.0974(2) 0.0201(7) Uani d . 1 . .
H H4A 1.1138 0.9580 0.1001 0.024 Uiso calc R 1 . .
H H4B 1.0497 0.9714 0.1433 0.024 Uiso calc R 1 . .
O O1 0.34255(14) 0.18920(19) 0.24754(14) 0.0201(6) Uani d . 1 . .
O O2 0.28988(14) 0.1544(2) 0.36336(15) 0.0205(6) Uani d . 1 . .
O O3 0.19960(13) 0.1879(2) 0.12372(14) 0.0200(6) Uani d . 1 . .
O O4 0.14732(14) 0.1571(2) 0.23982(15) 0.0220(6) Uani d . 1 . .
O O5 0.26286(15) -0.0934(2) 0.39755(15) 0.0205(6) Uani d . 1 . .
O O6 0.17315(14) -0.0784(2) 0.29432(16) 0.0205(6) Uani d . 1 . .
O O7 0.22349(14) -0.0618(2) 0.09298(15) 0.0192(6) Uani d . 1 . .
O O8 0.30657(14) -0.0412(2) 0.20415(15) 0.0215(6) Uani d . 1 . .
O O9 0.32937(13) 0.1279(2) 0.05389(14) 0.0175(6) Uani d . 1 . .
H H91 0.3002 0.1244 -0.0029 0.021 Uiso d R 1 . .
H H92 0.3650 0.0733 0.0528 0.021 Uiso d R 1 . .
O O10 0.16159(13) 0.1037(2) 0.43203(15) 0.0194(6) Uani d . 1 . .
H H101 0.1272 0.0502 0.4417 0.023 Uiso d R 1 . .
H H102 0.1988 0.0972 0.4810 0.023 Uiso d R 1 . .
O O11 0.64993(14) 1.0712(2) 0.23049(15) 0.0195(6) Uani d . 1 . .
O O12 0.71470(14) 1.09187(19) 0.12404(15) 0.0173(6) Uani d . 1 . .
O O13 0.77572(14) 1.08106(18) 0.38194(15) 0.0162(6) Uani d . 1 . .
O O14 0.84098(14) 1.0780(2) 0.27519(14) 0.0182(6) Uani d . 1 . .
O O15 0.60792(14) 0.8331(2) 0.27054(15) 0.0204(6) Uani d . 1 . .
O O16 0.71267(14) 0.84434(19) 0.34807(15) 0.0170(6) Uani d . 1 . .
O O17 0.77405(14) 0.85598(18) 0.15918(15) 0.0160(6) Uani d . 1 . .
O O18 0.87894(14) 0.8431(2) 0.23425(16) 0.0205(6) Uani d . 1 . .
O O19 0.42153(14) 1.0236(2) 0.53595(15) 0.0186(6) Uani d . 1 . .
O O20 1.06431(14) 1.0350(2) -0.04234(16) 0.0233(6) Uani d . 1 . .
O O21 0.47309(16) 0.9262(3) 0.23420(17) 0.0376(9) Uani d . 1 . .
H H211 0.5212 0.9078 0.2363 0.045 Uiso d R 1 . .
H H212 0.4546 0.9419 0.1818 0.045 Uiso d R 1 . .
O O22 1.01450(19) 0.9193(3) 0.2565(2) 0.0570(12) Uani d . 1 . .
H H221 1.0405 0.9309 0.3143 0.068 Uiso d R 1 . .
H H222 0.9737 0.8782 0.2648 0.068 Uiso d R 1 . .
C C1 0.3372(2) 0.1966(3) 0.3273(2) 0.0161(8) Uani d . 1 . .
C C2 0.39105(19) 0.2606(3) 0.3843(2) 0.0151(8) Uani d . 1 . .
C C3 0.3864(2) 0.2793(3) 0.4718(2) 0.0207(9) Uani d . 1 . .
H H3 0.3485 0.2516 0.4963 0.025 Uiso calc R 1 . .
C C4 0.4373(2) 0.3387(3) 0.5235(2) 0.0264(9) Uani d . 1 . .
H H4 0.4338 0.3515 0.5833 0.032 Uiso calc R 1 . .
C C5 0.4930(2) 0.3792(3) 0.4892(2) 0.0277(10) Uani d . 1 . .
C C6 0.4968(2) 0.3615(3) 0.4017(2) 0.0284(9) Uani d . 1 . .
H H6 0.5345 0.3897 0.3771 0.034 Uiso calc R 1 . .
C C7 0.4462(2) 0.3030(3) 0.3495(2) 0.0242(9) Uani d . 1 . .
H H7 0.4494 0.2919 0.2894 0.029 Uiso calc R 1 . .
C C8 0.5502(2) 0.4410(4) 0.5459(3) 0.0426(12) Uani d . 1 . .
H H8A 0.5738 0.4881 0.5088 0.064 Uiso calc R 1 . .
H H8B 0.5830 0.3891 0.5769 0.064 Uiso calc R 1 . .
H H8C 0.5306 0.4856 0.5886 0.064 Uiso calc R 1 . .
C C9 0.1499(2) 0.1971(3) 0.1652(2) 0.0145(8) Uani d . 1 . .
C C10 0.0896(2) 0.2605(3) 0.1232(2) 0.0159(8) Uani d . 1 . .
C C11 0.03233(19) 0.2751(3) 0.1654(2) 0.0205(8) Uani d . 1 . .
H H11 0.0323 0.2449 0.2220 0.025 Uiso calc R 1 . .
C C12 -0.0243(2) 0.3327(3) 0.1262(2) 0.0246(9) Uani d . 1 . .
H H12 -0.0624 0.3419 0.1565 0.029 Uiso calc R 1 . .
C C13 -0.02635(19) 0.3774(3) 0.0431(2) 0.0206(8) Uani d . 1 . .
C C14 0.0302(2) 0.3623(3) 0.0009(2) 0.0261(9) Uani d . 1 . .
H H14 0.0297 0.3917 -0.0561 0.031 Uiso calc R 1 . .
C C15 0.08771(19) 0.3052(3) 0.0402(2) 0.0190(8) Uani d . 1 . .
H H15 0.1260 0.2967 0.0101 0.023 Uiso calc R 1 . .
C C16 -0.0885(2) 0.4377(3) -0.0005(3) 0.0328(10) Uani d . 1 . .
H H16A -0.1135 0.4681 0.0442 0.049 Uiso calc R 1 . .
H H16B -0.1185 0.3876 -0.0380 0.049 Uiso calc R 1 . .
H H16C -0.0741 0.4969 -0.0362 0.049 Uiso calc R 1 . .
C C17 0.2132(2) -0.1365(3) 0.3483(2) 0.0162(8) Uani d . 1 . .
C C18 0.1993(2) -0.2550(3) 0.3528(2) 0.0188(8) Uani d . 1 . .
C C19 0.1421(2) -0.3021(3) 0.3038(2) 0.0252(9) Uani d . 1 . .
H H19 0.1100 -0.2575 0.2678 0.030 Uiso calc R 1 . .
C C20 0.1312(2) -0.4126(3) 0.3065(2) 0.0355(11) Uani d . 1 . .
H H20 0.0916 -0.4429 0.2724 0.043 Uiso calc R 1 . .
C C21 0.1768(2) -0.4807(3) 0.3578(2) 0.0327(10) Uani d . 1 . .
C C22 0.2338(2) -0.4338(3) 0.4076(3) 0.0302(10) Uani d . 1 . .
H H22 0.2656 -0.4785 0.4440 0.036 Uiso calc R 1 . .
C C23 0.2451(2) -0.3228(3) 0.4050(2) 0.0250(9) Uani d . 1 . .
H H23 0.2847 -0.2924 0.4393 0.030 Uiso calc R 1 . .
C C24 0.1652(3) -0.6017(3) 0.3607(3) 0.0542(14) Uani d . 1 . .
H H24A 0.2076 -0.6399 0.3529 0.081 Uiso calc R 1 . .
H H24B 0.1284 -0.6225 0.3137 0.081 Uiso calc R 1 . .
H H24C 0.1523 -0.6216 0.4174 0.081 Uiso calc R 1 . .
C C25 0.2687(2) -0.1023(3) 0.1512(2) 0.0170(9) Uani d . 1 . .
C C26 0.2772(2) -0.2220(3) 0.1571(2) 0.0174(8) Uani d . 1 . .
C C27 0.2314(2) -0.2910(3) 0.1080(2) 0.0236(9) Uani d . 1 . .
H H27 0.1943 -0.2613 0.0686 0.028 Uiso calc R 1 . .
C C28 0.2385(2) -0.4027(3) 0.1151(3) 0.0275(10) Uani d . 1 . .
H H28 0.2058 -0.4485 0.0812 0.033 Uiso calc R 1 . .
C C29 0.2919(2) -0.4482(3) 0.1703(3) 0.0307(10) Uani d . 1 . .
C C30 0.3389(2) -0.3788(3) 0.2193(2) 0.0323(11) Uani d . 1 . .
H H30 0.3765 -0.4089 0.2575 0.039 Uiso calc R 1 . .
C C31 0.3318(2) -0.2670(3) 0.2132(2) 0.0263(10) Uani d . 1 . .
H H31 0.3642 -0.2210 0.2474 0.032 Uiso calc R 1 . .
C C32 0.2998(3) -0.5691(3) 0.1791(3) 0.0514(13) Uani d . 1 . .
H H32A 0.3443 -0.5909 0.1638 0.077 Uiso calc R 1 . .
H H32B 0.2629 -0.6050 0.1396 0.077 Uiso calc R 1 . .
H H32C 0.2973 -0.5905 0.2396 0.077 Uiso calc R 1 . .
C C33 0.66019(19) 1.1070(3) 0.1573(2) 0.0124(7) Uani d . 1 . .
C C34 0.60372(19) 1.1704(3) 0.1063(2) 0.0140(7) Uani d . 1 . .
C C35 0.54184(19) 1.1833(3) 0.1390(2) 0.0162(8) Uani d . 1 . .
H H35 0.5368 1.1533 0.1944 0.019 Uiso calc R 1 . .
C C36 0.4880(2) 1.2394(3) 0.0912(2) 0.0207(8) Uani d . 1 . .
H H36 0.4466 1.2489 0.1147 0.025 Uiso calc R 1 . .
C C37 0.4934(2) 1.2820(3) 0.0092(2) 0.0202(8) Uani d . 1 . .
C C38 0.5552(2) 1.2687(3) -0.0227(2) 0.0233(9) Uani d . 1 . .
H H38 0.5602 1.2974 -0.0785 0.028 Uiso calc R 1 . .
C C39 0.6092(2) 1.2145(3) 0.0256(2) 0.0178(8) Uani d . 1 . .
H H39 0.6511 1.2072 0.0028 0.021 Uiso calc R 1 . .
C C40 0.4339(2) 1.3391(4) -0.0450(3) 0.0319(10) Uani d . 1 . .
H H40A 0.4512 1.3983 -0.0781 0.048 Uiso calc R 1 . .
H H40B 0.4034 1.3690 -0.0064 0.048 Uiso calc R 1 . .
H H40C 0.4084 1.2872 -0.0858 0.048 Uiso calc R 1 . .
C C41 0.82912(19) 1.1045(3) 0.3500(2) 0.0136(7) Uani d . 1 . .
C C42 0.88448(19) 1.1675(3) 0.4058(2) 0.0130(7) Uani d . 1 . .
C C43 0.87193(19) 1.2131(3) 0.4849(2) 0.0161(8) Uani d . 1 . .
H H43 0.8283 1.2054 0.5034 0.019 Uiso calc R 1 . .
C C44 0.9243(2) 1.2698(3) 0.5357(2) 0.0208(8) Uani d . 1 . .
H H44 0.9157 1.3021 0.5888 0.025 Uiso calc R 1 . .
C C45 0.9888(2) 1.2809(3) 0.5114(2) 0.0212(9) Uani d . 1 . .
C C46 1.0001(2) 1.2349(3) 0.4332(2) 0.0215(8) Uani d . 1 . .
H H46 1.0440 1.2418 0.4153 0.026 Uiso calc R 1 . .
C C47 0.94859(19) 1.1793(3) 0.3805(2) 0.0173(8) Uani d . 1 . .
H H47 0.9572 1.1489 0.3267 0.021 Uiso calc R 1 . .
C C48 1.0455(2) 1.3396(3) 0.5700(2) 0.0323(10) Uani d . 1 . .
H H48A 1.0740 1.3795 0.5339 0.048 Uiso calc R 1 . .
H H48B 1.0739 1.2867 0.6065 0.048 Uiso calc R 1 . .
H H48C 1.0254 1.3910 0.6075 0.048 Uiso calc R 1 . .
C C49 0.6605(2) 0.7893(3) 0.3108(2) 0.0151(8) Uani d . 1 . .
C C50 0.6655(2) 0.6689(3) 0.3203(2) 0.0176(8) Uani d . 1 . .
C C51 0.6159(2) 0.6022(3) 0.2732(2) 0.0171(8) Uani d . 1 . .
H H51 0.5788 0.6337 0.2349 0.021 Uiso calc R 1 . .
C C52 0.6203(2) 0.4904(3) 0.2821(2) 0.0229(9) Uani d . 1 . .
H H52 0.5870 0.4459 0.2479 0.027 Uiso calc R 1 . .
C C53 0.6722(2) 0.4418(3) 0.3395(2) 0.0246(9) Uani d . 1 . .
C C54 0.7219(2) 0.5089(3) 0.3868(2) 0.0241(9) Uani d . 1 . .
H H54 0.7582 0.4776 0.4264 0.029 Uiso calc R 1 . .
C C55 0.7185(2) 0.6202(3) 0.3764(2) 0.0202(8) Uani d . 1 . .
H H55 0.7532 0.6645 0.4082 0.024 Uiso calc R 1 . .
C C56 0.6738(2) 0.3198(3) 0.3533(3) 0.0362(11) Uani d . 1 . .
H H56A 0.7216 0.2948 0.3643 0.054 Uiso calc R 1 . .
H H56B 0.6498 0.2837 0.3009 0.054 Uiso calc R 1 . .
H H56C 0.6512 0.3017 0.4038 0.054 Uiso calc R 1 . .
C C57 0.8255(2) 0.8002(3) 0.1982(2) 0.0139(8) Uani d . 1 . .
C C58 0.81646(19) 0.6797(3) 0.1965(2) 0.0146(8) Uani d . 1 . .
C C59 0.76113(19) 0.6313(3) 0.1440(2) 0.0191(8) Uani d . 1 . .
H H59 0.7280 0.6756 0.1094 0.023 Uiso calc R 1 . .
C C60 0.7538(2) 0.5190(3) 0.1416(3) 0.0241(9) Uani d . 1 . .
H H60 0.7158 0.4870 0.1052 0.029 Uiso calc R 1 . .
C C61 0.8017(2) 0.4529(3) 0.1921(2) 0.0245(9) Uani d . 1 . .
C C62 0.8570(2) 0.5018(3) 0.2451(2) 0.0231(9) Uani d . 1 . .
H H62 0.8897 0.4579 0.2808 0.028 Uiso calc R 1 . .
C C63 0.86452(19) 0.6136(3) 0.2460(2) 0.0188(8) Uani d . 1 . .
H H63 0.9032 0.6456 0.2810 0.023 Uiso calc R 1 . .
C C64 0.7929(3) 0.3304(3) 0.1886(3) 0.0432(12) Uani d . 1 . .
H H64A 0.8312 0.2960 0.2266 0.065 Uiso calc R 1 . .
H H64B 0.7921 0.3052 0.1283 0.065 Uiso calc R 1 . .
H H64C 0.7496 0.3108 0.2087 0.065 Uiso calc R 1 . .
C C65 0.5648(2) 1.0193(3) 0.4140(2) 0.0149(8) Uani d . 1 . .
H H65 0.5454 0.9784 0.3641 0.018 Uiso calc R 1 . .
C C66 0.52289(19) 1.0508(3) 0.4743(2) 0.0126(7) Uani d . 1 . .
C C67 0.5516(2) 1.1111(3) 0.5462(2) 0.0160(8) Uani d . 1 . .
H H67 0.5239 1.1348 0.5878 0.019 Uiso calc R 1 . .
C C68 0.6204(2) 1.1368(3) 0.5574(2) 0.0197(8) Uani d . 1 . .
H H68 0.6410 1.1775 0.6068 0.024 Uiso calc R 1 . .
C C69 0.6588(2) 1.1020(3) 0.4948(2) 0.0161(8) Uani d . 1 . .
H H69 0.7064 1.1191 0.5023 0.019 Uiso calc R 1 . .
C C70 0.4496(2) 1.0156(3) 0.4684(2) 0.0148(8) Uani d . 1 . .
C C71 0.9239(2) 1.0286(3) 0.0847(2) 0.0161(8) Uani d . 1 . .
H H71 0.9439 0.9865 0.1335 0.019 Uiso calc R 1 . .
C C72 0.96465(19) 1.0578(3) 0.0227(2) 0.0163(8) Uani d . 1 . .
C C73 0.9348(2) 1.1208(3) -0.0482(2) 0.0200(9) Uani d . 1 . .
H H73 0.9611 1.1436 -0.0917 0.024 Uiso calc R 1 . .
C C74 0.8664(2) 1.1497(3) -0.0544(2) 0.0183(8) Uani d . 1 . .
H H74 0.8450 1.1917 -0.1025 0.022 Uiso calc R 1 . .
C C75 0.8297(2) 1.1165(3) 0.0103(2) 0.0160(8) Uani d . 1 . .
H H75 0.7828 1.1368 0.0058 0.019 Uiso calc R 1 . .
C C76 1.0381(2) 1.0218(3) 0.0246(2) 0.0177(8) Uani d . 1 . .

loop_
_atom_site_aniso_label
_atom_site_aniso_U_11
_atom_site_aniso_U_22
_atom_site_aniso_U_33
_atom_site_aniso_U_12
_atom_site_aniso_U_13
_atom_site_aniso_U_23
Zn1 0.0127(2) 0.0163(2) 0.01528(19) 0.00210(19) 0.00272(16) -0.00207(17)
Zn2 0.0139(2) 0.0175(2) 0.0189(2) -0.00305(19) 0.00077(16) 0.00476(18)
Zn3 0.0115(3) 0.01344(19) 0.01577(19) -0.00085(17) 0.00219(16) 0.00244(17)
Zn4 0.0120(3) 0.0133(2) 0.0149(2) 0.00080(18) 0.00251(16) -0.00128(16)
N1 0.0163(19) 0.0153(15) 0.0151(13) -0.0018(13) 0.0031(12) 0.0040(12)
N2 0.012(2) 0.0215(17) 0.0204(14) -0.0003(14) 0.0068(13) 0.0002(13)
N3 0.0102(18) 0.0145(15) 0.0171(14) -0.0025(13) 0.0047(11) -0.0034(12)
N4 0.0061(19) 0.0269(18) 0.0279(16) 0.0040(14) 0.0042(13) -0.0005(14)
O1 0.0243(17) 0.0180(13) 0.0177(12) -0.0008(12) 0.0018(10) -0.0010(10)
O2 0.0142(15) 0.0221(14) 0.0253(13) -0.0050(12) 0.0032(10) 0.0042(11)
O3 0.0140(15) 0.0247(14) 0.0213(12) 0.0057(12) 0.0033(10) 0.0001(10)
O4 0.0184(16) 0.0249(15) 0.0215(13) 0.0009(12) -0.0006(10) 0.0059(11)
O5 0.0230(17) 0.0218(14) 0.0163(11) -0.0077(12) 0.0016(11) 0.0003(10)
O6 0.0193(16) 0.0210(14) 0.0204(12) -0.0018(12) 0.0008(10) 0.0007(11)
O7 0.0189(16) 0.0178(13) 0.0214(13) 0.0065(11) 0.0051(11) 0.0021(10)
O8 0.0264(17) 0.0160(13) 0.0210(12) 0.0024(12) 0.0000(11) -0.0016(11)
O9 0.0156(16) 0.0209(13) 0.0163(11) 0.0037(11) 0.0033(10) -0.0003(10)
O10 0.0137(16) 0.0222(14) 0.0217(12) -0.0038(11) 0.0004(10) 0.0036(10)
O11 0.0159(16) 0.0241(14) 0.0185(12) 0.0018(12) 0.0031(10) 0.0075(11)
O12 0.0162(17) 0.0170(13) 0.0191(12) 0.0023(11) 0.0036(10) 0.0002(10)
O13 0.0103(16) 0.0146(13) 0.0237(13) -0.0032(11) 0.0030(10) 0.0002(10)
O14 0.0154(16) 0.0228(14) 0.0166(12) -0.0010(11) 0.0036(10) -0.0056(10)
O15 0.0168(17) 0.0206(14) 0.0230(13) 0.0020(12) 0.0008(11) 0.0020(11)
O16 0.0161(16) 0.0147(12) 0.0199(13) -0.0024(11) 0.0018(11) 0.0014(10)
O17 0.0160(16) 0.0123(12) 0.0191(12) 0.0025(11) 0.0009(10) -0.0006(10)
O18 0.0136(16) 0.0205(14) 0.0269(13) -0.0023(11) 0.0020(11) -0.0033(11)
O19 0.0146(16) 0.0226(14) 0.0202(12) -0.0015(12) 0.0081(11) 0.0001(10)
O20 0.0174(17) 0.0257(15) 0.0286(14) 0.0040(13) 0.0093(12) -0.0008(12)
O21 0.015(2) 0.073(3) 0.0232(15) 0.0114(16) -0.0023(13) -0.0068(14)
O22 0.025(2) 0.112(3) 0.0313(17) -0.020(2) -0.0062(15) 0.0273(19)
C1 0.017(2) 0.0107(17) 0.0203(17) 0.0053(15) 0.0001(15) 0.0024(13)
C2 0.014(2) 0.0141(17) 0.0171(16) 0.0005(15) 0.0013(14) 0.0037(13)
C3 0.021(2) 0.020(2) 0.0217(17) -0.0030(17) 0.0052(15) -0.0015(15)
C4 0.029(3) 0.029(2) 0.0189(18) 0.0005(19) -0.0038(16) -0.0077(16)
C5 0.034(3) 0.019(2) 0.0249(19) -0.0094(19) -0.0104(17) -0.0005(15)
C6 0.019(2) 0.035(2) 0.031(2) -0.0128(19) 0.0011(16) 0.0060(17)
C7 0.024(2) 0.031(2) 0.0171(17) -0.0038(18) 0.0023(15) 0.0034(16)
C8 0.048(3) 0.028(2) 0.043(2) -0.017(2) -0.021(2) 0.001(2)
C9 0.017(2) 0.0074(16) 0.0175(16) 0.0003(14) -0.0015(14) -0.0015(13)
C10 0.016(2) 0.0117(17) 0.0187(16) 0.0014(15) -0.0005(14) -0.0005(13)
C11 0.018(2) 0.026(2) 0.0171(16) 0.0004(17) 0.0024(14) -0.0006(14)
C12 0.016(2) 0.029(2) 0.0292(19) 0.0064(17) 0.0050(15) -0.0073(17)
C13 0.019(2) 0.0136(18) 0.0269(18) 0.0034(16) -0.0042(15) -0.0029(15)
C14 0.024(3) 0.029(2) 0.0245(19) 0.0009(18) -0.0011(16) 0.0057(16)
C15 0.015(2) 0.023(2) 0.0194(17) 0.0008(16) 0.0047(14) 0.0004(15)
C16 0.026(2) 0.027(2) 0.042(2) 0.0132(19) -0.0059(18) 0.0008(19)
C17 0.020(2) 0.0186(18) 0.0117(15) 0.0003(17) 0.0065(14) 0.0001(14)
C18 0.022(2) 0.0156(18) 0.0205(17) -0.0034(17) 0.0090(15) -0.0028(14)
C19 0.033(3) 0.024(2) 0.0156(17) -0.0065(19) -0.0038(15) 0.0035(15)
C20 0.051(3) 0.028(2) 0.025(2) -0.018(2) -0.0045(19) -0.0018(17)
C21 0.052(3) 0.022(2) 0.0259(19) -0.011(2) 0.0125(19) -0.0063(16)
C22 0.033(3) 0.017(2) 0.041(2) 0.0033(19) 0.0071(19) 0.0034(17)
C23 0.020(2) 0.019(2) 0.035(2) -0.0002(17) 0.0019(16) -0.0024(16)
C24 0.087(4) 0.018(2) 0.059(3) -0.015(3) 0.015(3) -0.004(2)
C25 0.021(2) 0.0171(18) 0.0164(16) 0.0038(16) 0.0142(16) 0.0041(15)
C26 0.020(2) 0.0185(18) 0.0143(15) -0.0010(17) 0.0058(14) 0.0014(15)
C27 0.014(2) 0.020(2) 0.035(2) -0.0005(17) -0.0005(16) 0.0016(16)
C28 0.028(3) 0.020(2) 0.033(2) -0.0034(18) 0.0026(17) 0.0013(16)
C29 0.046(3) 0.0159(19) 0.031(2) 0.002(2) 0.0064(19) 0.0046(17)
C30 0.043(3) 0.023(2) 0.027(2) 0.007(2) -0.0082(19) 0.0052(17)
C31 0.039(3) 0.021(2) 0.0172(17) 0.0027(19) -0.0026(16) -0.0014(15)
C32 0.063(4) 0.028(2) 0.057(3) 0.007(3) -0.008(3) 0.001(2)
C33 0.013(2) 0.0059(15) 0.0176(16) -0.0033(14) 0.0008(14) -0.0026(13)
C34 0.015(2) 0.0092(16) 0.0166(16) -0.0023(15) -0.0010(13) -0.0031(13)
C35 0.015(2) 0.0168(18) 0.0176(16) -0.0006(15) 0.0036(14) 0.0006(14)
C36 0.015(2) 0.023(2) 0.0254(18) -0.0005(17) 0.0054(15) 0.0001(15)
C37 0.015(2) 0.0164(18) 0.0268(19) 0.0003(16) -0.0045(15) 0.0016(15)
C38 0.027(3) 0.024(2) 0.0186(17) 0.0037(18) 0.0027(16) 0.0077(15)
C39 0.015(2) 0.0213(19) 0.0181(16) 0.0036(16) 0.0066(14) 0.0009(15)
C40 0.022(3) 0.035(2) 0.036(2) 0.009(2) -0.0044(18) 0.0085(19)
C41 0.013(2) 0.0072(15) 0.0200(16) 0.0009(15) 0.0019(14) 0.0006(13)
C42 0.014(2) 0.0097(16) 0.0146(15) -0.0008(14) 0.0009(13) 0.0021(13)
C43 0.010(2) 0.021(2) 0.0180(17) -0.0031(16) 0.0058(14) 0.0003(15)
C44 0.023(2) 0.022(2) 0.0175(17) -0.0028(17) 0.0023(15) -0.0026(15)
C45 0.022(2) 0.0175(19) 0.0225(18) -0.0026(17) -0.0031(15) -0.0013(15)
C46 0.011(2) 0.024(2) 0.0301(19) -0.0044(16) 0.0026(15) -0.0024(16)
C47 0.019(2) 0.0198(19) 0.0140(15) -0.0004(16) 0.0042(14) -0.0014(14)
C48 0.024(3) 0.034(2) 0.036(2) -0.0047(19) -0.0053(18) -0.0100(18)
C49 0.015(2) 0.0191(19) 0.0133(15) -0.0023(16) 0.0075(14) 0.0030(14)
C50 0.022(2) 0.0149(18) 0.0174(16) 0.0022(16) 0.0096(15) 0.0029(14)
C51 0.018(2) 0.0178(18) 0.0159(16) -0.0023(16) 0.0045(14) 0.0022(14)
C52 0.032(3) 0.021(2) 0.0169(17) -0.0047(18) 0.0072(16) -0.0020(15)
C53 0.031(3) 0.0122(19) 0.033(2) 0.0025(17) 0.0135(18) 0.0037(16)
C54 0.022(2) 0.020(2) 0.030(2) 0.0038(17) 0.0038(16) 0.0064(16)
C55 0.013(2) 0.021(2) 0.0259(18) 0.0013(17) 0.0020(15) 0.0020(15)
C56 0.046(3) 0.013(2) 0.050(3) 0.002(2) 0.009(2) 0.0016(18)
C57 0.017(2) 0.0149(17) 0.0113(15) 0.0013(16) 0.0071(14) 0.0012(13)
C58 0.016(2) 0.0145(18) 0.0141(15) 0.0007(15) 0.0041(13) 0.0005(14)
C59 0.017(2) 0.0152(19) 0.0254(18) 0.0017(16) 0.0028(15) -0.0028(15)
C60 0.020(2) 0.021(2) 0.032(2) -0.0043(17) 0.0073(17) -0.0032(16)
C61 0.033(2) 0.0109(18) 0.033(2) 0.0032(17) 0.0156(18) 0.0018(15)
C62 0.029(2) 0.0191(19) 0.0217(18) 0.0044(17) 0.0050(16) 0.0018(15)
C63 0.017(2) 0.0184(19) 0.0218(17) 0.0012(16) 0.0059(15) -0.0007(14)
C64 0.051(3) 0.017(2) 0.066(3) 0.000(2) 0.021(3) 0.001(2)
C65 0.013(2) 0.0140(18) 0.0173(16) -0.0012(15) 0.0001(14) 0.0014(14)
C66 0.010(2) 0.0111(17) 0.0162(15) 0.0028(14) 0.0017(13) 0.0056(13)
C67 0.014(2) 0.0174(18) 0.0179(17) -0.0014(16) 0.0051(14) 0.0015(14)
C68 0.025(3) 0.0165(18) 0.0174(17) -0.0045(17) 0.0032(15) -0.0013(14)
C69 0.015(2) 0.0169(18) 0.0162(16) -0.0021(16) 0.0003(14) 0.0078(14)
C70 0.013(2) 0.0107(17) 0.0221(18) 0.0026(15) 0.0057(15) 0.0019(14)
C71 0.014(2) 0.0142(17) 0.0195(17) 0.0022(16) 0.0015(15) -0.0008(14)
C72 0.014(2) 0.0163(18) 0.0188(17) -0.0014(16) 0.0039(14) -0.0053(14)
C73 0.031(3) 0.0155(19) 0.0145(17) -0.0009(17) 0.0082(16) -0.0008(14)
C74 0.018(2) 0.0193(19) 0.0164(16) -0.0002(16) 0.0001(14) -0.0006(14)
C75 0.012(2) 0.0176(18) 0.0180(16) 0.0007(15) 0.0000(14) -0.0027(14)
C76 0.019(2) 0.0115(18) 0.0228(18) -0.0029(16) 0.0039(16) -0.0032(14)

loop_
_atom_type_symbol
_atom_type_description
_atom_type_scat_dispersion_real
_atom_type_scat_dispersion_imag
_atom_type_scat_source
C C 0.0033 0.0016 'International Tables Vol C Tables 4.2.6.8 and 6.1.1.4'
H H 0.0000 0.0000 'International Tables Vol C Tables 4.2.6.8 and 6.1.1.4'
N N 0.0061 0.0033 'International Tables Vol C Tables 4.2.6.8 and 6.1.1.4'
O O 0.0106 0.0060 'International Tables Vol C Tables 4.2.6.8 and 6.1.1.4'
Zn Zn 0.2839 1.4301 'International Tables Vol C Tables 4.2.6.8 and 6.1.1.4'

loop_
_geom_angle_atom_site_label_1
_geom_angle_atom_site_label_2
_geom_angle_atom_site_label_3
_geom_angle_site_symmetry_1
_geom_angle_site_symmetry_3
_geom_angle
_geom_angle_publ_flag
O3 Zn1 O1 . . 107.92(10) ?
O3 Zn1 O9 . . 101.01(10) ?
O1 Zn1 O9 . . 102.14(10) ?
O3 Zn1 O8 . . 135.45(11) ?
O1 Zn1 O8 . . 97.87(10) ?
O9 Zn1 O8 . . 108.41(10) ?
O3 Zn1 C25 . . 114.78(12) ?
O1 Zn1 C25 . . 126.49(11) ?
O9 Zn1 C25 . . 99.84(10) ?
O8 Zn1 C25 . . 28.64(11) ?
O2 Zn2 O4 . . 107.30(10) ?
O2 Zn2 O6 . . 142.57(11) ?
O4 Zn2 O6 . . 100.23(11) ?
O2 Zn2 O10 . . 97.18(10) ?
O4 Zn2 O10 . . 99.04(10) ?
O6 Zn2 O10 . . 103.10(10) ?
O2 Zn2 O5 . . 90.36(10) ?
O4 Zn2 O5 . . 157.49(9) ?
O6 Zn2 O5 . . 58.03(9) ?
O10 Zn2 O5 . . 92.28(9) ?
O2 Zn2 C17 . . 117.82(12) ?
O4 Zn2 C17 . . 129.36(11) ?
O6 Zn2 C17 . . 29.17(11) ?
O10 Zn2 C17 . . 97.06(10) ?
O5 Zn2 C17 . . 28.95(10) ?
O11 Zn3 O16 . . 126.93(10) ?
O11 Zn3 O13 . . 107.64(10) ?
O16 Zn3 O13 . . 109.04(11) ?
O11 Zn3 N1 . . 101.55(11) ?
O16 Zn3 N1 . . 109.37(11) ?
O13 Zn3 N1 . . 98.49(11) ?
O14 Zn4 O17 . . 124.32(10) ?
O14 Zn4 O12 . . 107.99(10) ?
O17 Zn4 O12 . . 107.01(11) ?
O14 Zn4 N3 . . 103.33(11) ?
O17 Zn4 N3 . . 112.65(11) ?
O12 Zn4 N3 . . 98.50(11) ?
C65 N1 C69 . . 118.6(3) ?
C65 N1 Zn3 . . 122.1(2) ?
C69 N1 Zn3 . . 119.3(3) ?
C70 N2 H2A . . 120.0 ?
C70 N2 H2B . . 120.0 ?
H2A N2 H2B . . 120.0 ?
C71 N3 C75 . . 118.2(3) ?
C71 N3 Zn4 . . 122.6(2) ?
C75 N3 Zn4 . . 119.2(2) ?
C76 N4 H4A . . 120.0 ?
C76 N4 H4B . . 120.0 ?
H4A N4 H4B . . 120.0 ?
C1 O1 Zn1 . . 127.3(2) ?
C1 O2 Zn2 . . 137.6(2) ?
C9 O3 Zn1 . . 127.7(2) ?
C9 O4 Zn2 . . 137.8(3) ?
C17 O5 Zn2 . . 79.8(2) ?
C17 O6 Zn2 . . 101.3(2) ?
C25 O8 Zn1 . . 103.0(2) ?
Zn1 O9 H91 . . 116.3 ?
Zn1 O9 H92 . . 109.9 ?
H91 O9 H92 . . 106.5 ?
Zn2 O10 H101 . . 113.1 ?
Zn2 O10 H102 . . 103.6 ?
H101 O10 H102 . . 106.5 ?
C33 O11 Zn3 . . 143.6(3) ?
C33 O12 Zn4 . . 130.1(2) ?
C41 O13 Zn3 . . 131.9(2) ?
C41 O14 Zn4 . . 141.2(3) ?
C49 O16 Zn3 . . 109.4(2) ?
C57 O17 Zn4 . . 108.2(2) ?
H211 O21 H212 . . 110.9 ?
H221 O22 H222 . . 106.5 ?
O1 C1 O2 . . 125.4(3) ?
O1 C1 C2 . . 117.3(3) ?
O2 C1 C2 . . 117.3(3) ?
C7 C2 C3 . . 119.1(3) ?
C7 C2 C1 . . 119.8(3) ?
C3 C2 C1 . . 121.0(3) ?
C2 C3 C4 . . 119.9(4) ?
C2 C3 H3 . . 120.0 ?
C4 C3 H3 . . 120.0 ?
C5 C4 C3 . . 120.9(3) ?
C5 C4 H4 . . 119.5 ?
C3 C4 H4 . . 119.5 ?
C4 C5 C6 . . 118.8(3) ?
C4 C5 C8 . . 121.4(3) ?
C6 C5 C8 . . 119.7(4) ?
C5 C6 C7 . . 120.7(4) ?
C5 C6 H6 . . 119.6 ?
C7 C6 H6 . . 119.6 ?
C6 C7 C2 . . 120.5(3) ?
C6 C7 H7 . . 119.8 ?
C2 C7 H7 . . 119.8 ?
C5 C8 H8A . . 109.5 ?
C5 C8 H8B . . 109.5 ?
H8A C8 H8B . . 109.5 ?
C5 C8 H8C . . 109.5 ?
H8A C8 H8C . . 109.5 ?
H8B C8 H8C . . 109.5 ?
O3 C9 O4 . . 125.1(3) ?
O3 C9 C10 . . 117.3(3) ?
O4 C9 C10 . . 117.7(3) ?
C15 C10 C11 . . 117.9(3) ?
C15 C10 C9 . . 121.3(3) ?
C11 C10 C9 . . 120.8(3) ?
C12 C11 C10 . . 121.1(3) ?
C12 C11 H11 . . 119.4 ?
C10 C11 H11 . . 119.4 ?
C11 C12 C13 . . 121.1(3) ?
C11 C12 H12 . . 119.5 ?
C13 C12 H12 . . 119.5 ?
C14 C13 C12 . . 117.9(3) ?
C14 C13 C16 . . 120.9(3) ?
C12 C13 C16 . . 121.2(3) ?
C13 C14 C15 . . 121.4(3) ?
C13 C14 H14 . . 119.3 ?
C15 C14 H14 . . 119.3 ?
C10 C15 C14 . . 120.6(3) ?
C10 C15 H15 . . 119.7 ?
C14 C15 H15 . . 119.7 ?
C13 C16 H16A . . 109.5 ?
C13 C16 H16B . . 109.5 ?
H16A C16 H16B . . 109.5 ?
C13 C16 H16C . . 109.5 ?
H16A C16 H16C . . 109.5 ?
H16B C16 H16C . . 109.5 ?
O5 C17 O6 . . 120.4(3) ?
O5 C17 C18 . . 120.9(3) ?
O6 C17 C18 . . 118.6(3) ?
O5 C17 Zn2 . . 71.2(2) ?
O6 C17 Zn2 . . 49.49(17) ?
C18 C17 Zn2 . . 166.5(3) ?
C19 C18 C23 . . 118.0(3) ?
C19 C18 C17 . . 121.6(4) ?
C23 C18 C17 . . 120.4(4) ?
C20 C19 C18 . . 120.9(4) ?
C20 C19 H19 . . 119.6 ?
C18 C19 H19 . . 119.6 ?
C19 C20 C21 . . 121.5(4) ?
C19 C20 H20 . . 119.3 ?
C21 C20 H20 . . 119.3 ?
C20 C21 C22 . . 117.9(4) ?
C20 C21 C24 . . 121.7(4) ?
C22 C21 C24 . . 120.4(4) ?
C23 C22 C21 . . 120.9(4) ?
C23 C22 H22 . . 119.5 ?
C21 C22 H22 . . 119.5 ?
C22 C23 C18 . . 120.8(4) ?
C22 C23 H23 . . 119.6 ?
C18 C23 H23 . . 119.6 ?
C21 C24 H24A . . 109.5 ?
C21 C24 H24B . . 109.5 ?
H24A C24 H24B . . 109.5 ?
C21 C24 H24C . . 109.5 ?
H24A C24 H24C . . 109.5 ?
H24B C24 H24C . . 109.5 ?
O8 C25 O7 . . 120.5(3) ?
O8 C25 C26 . . 120.0(3) ?
O7 C25 C26 . . 119.6(4) ?
O8 C25 Zn1 . . 48.34(17) ?
O7 C25 Zn1 . . 72.5(2) ?
C26 C25 Zn1 . . 166.7(3) ?
C27 C26 C31 . . 118.7(3) ?
C27 C26 C25 . . 121.2(4) ?
C31 C26 C25 . . 120.2(4) ?
C26 C27 C28 . . 121.1(4) ?
C26 C27 H27 . . 119.5 ?
C28 C27 H27 . . 119.5 ?
C29 C28 C27 . . 120.9(4) ?
C29 C28 H28 . . 119.5 ?
C27 C28 H28 . . 119.5 ?
C28 C29 C30 . . 118.2(4) ?
C28 C29 C32 . . 121.4(4) ?
C30 C29 C32 . . 120.4(4) ?
C31 C30 C29 . . 121.2(4) ?
C31 C30 H30 . . 119.4 ?
C29 C30 H30 . . 119.4 ?
C30 C31 C26 . . 119.9(4) ?
C30 C31 H31 . . 120.1 ?
C26 C31 H31 . . 120.1 ?
C29 C32 H32A . . 109.5 ?
C29 C32 H32B . . 109.5 ?
H32A C32 H32B . . 109.5 ?
C29 C32 H32C . . 109.5 ?
H32A C32 H32C . . 109.5 ?
H32B C32 H32C . . 109.5 ?
O11 C33 O12 . . 124.9(3) ?
O11 C33 C34 . . 116.8(3) ?
O12 C33 C34 . . 118.3(3) ?
C39 C34 C35 . . 118.4(3) ?
C39 C34 C33 . . 122.1(3) ?
C35 C34 C33 . . 119.5(3) ?
C36 C35 C34 . . 120.2(3) ?
C36 C35 H35 . . 119.9 ?
C34 C35 H35 . . 119.9 ?
C35 C36 C37 . . 121.2(4) ?
C35 C36 H36 . . 119.4 ?
C37 C36 H36 . . 119.4 ?
C36 C37 C38 . . 118.0(3) ?
C36 C37 C40 . . 121.5(4) ?
C38 C37 C40 . . 120.5(3) ?
C39 C38 C37 . . 120.8(3) ?
C39 C38 H38 . . 119.6 ?
C37 C38 H38 . . 119.6 ?
C38 C39 C34 . . 121.4(4) ?
C38 C39 H39 . . 119.3 ?
C34 C39 H39 . . 119.3 ?
C37 C40 H40A . . 109.5 ?
C37 C40 H40B . . 109.5 ?
H40A C40 H40B . . 109.5 ?
C37 C40 H40C . . 109.5 ?
H40A C40 H40C . . 109.5 ?
H40B C40 H40C . . 109.5 ?
O14 C41 O13 . . 125.7(3) ?
O14 C41 C42 . . 116.3(3) ?
O13 C41 C42 . . 118.1(3) ?
C47 C42 C43 . . 119.6(3) ?
C47 C42 C41 . . 120.4(3) ?
C43 C42 C41 . . 120.0(3) ?
C44 C43 C42 . . 118.7(3) ?
C44 C43 H43 . . 120.6 ?
C42 C43 H43 . . 120.6 ?
C45 C44 C43 . . 122.1(3) ?
C45 C44 H44 . . 119.0 ?
C43 C44 H44 . . 119.0 ?
C46 C45 C44 . . 118.2(3) ?
C46 C45 C48 . . 121.1(4) ?
C44 C45 C48 . . 120.7(3) ?
C47 C46 C45 . . 121.0(4) ?
C47 C46 H46 . . 119.5 ?
C45 C46 H46 . . 119.5 ?
C46 C47 C42 . . 120.4(3) ?
C46 C47 H47 . . 119.8 ?
C42 C47 H47 . . 119.8 ?
C45 C48 H48A . . 109.5 ?
C45 C48 H48B . . 109.5 ?
H48A C48 H48B . . 109.5 ?
C45 C48 H48C . . 109.5 ?
H48A C48 H48C . . 109.5 ?
H48B C48 H48C . . 109.5 ?
O15 C49 O16 . . 122.8(3) ?
O15 C49 C50 . . 121.0(3) ?
O16 C49 C50 . . 116.2(3) ?
C55 C50 C51 . . 118.4(3) ?
C55 C50 C49 . . 121.5(3) ?
C51 C50 C49 . . 120.2(3) ?
C52 C51 C50 . . 120.3(4) ?
C52 C51 H51 . . 119.9 ?
C50 C51 H51 . . 119.9 ?
C51 C52 C53 . . 121.5(4) ?
C51 C52 H52 . . 119.3 ?
C53 C52 H52 . . 119.3 ?
C52 C53 C54 . . 118.1(3) ?
C52 C53 C56 . . 121.0(4) ?
C54 C53 C56 . . 120.8(4) ?
C55 C54 C53 . . 120.4(4) ?
C55 C54 H54 . . 119.8 ?
C53 C54 H54 . . 119.8 ?
C54 C55 C50 . . 121.3(4) ?
C54 C55 H55 . . 119.3 ?
C50 C55 H55 . . 119.3 ?
C53 C56 H56A . . 109.5 ?
C53 C56 H56B . . 109.5 ?
H56A C56 H56B . . 109.5 ?
C53 C56 H56C . . 109.5 ?
H56A C56 H56C . . 109.5 ?
H56B C56 H56C . . 109.5 ?
O18 C57 O17 . . 122.6(3) ?
O18 C57 C58 . . 121.6(3) ?
O17 C57 C58 . . 115.8(3) ?
C63 C58 C59 . . 118.7(3) ?
C63 C58 C57 . . 120.2(3) ?
C59 C58 C57 . . 121.1(3) ?
C60 C59 C58 . . 120.7(3) ?
C60 C59 H59 . . 119.6 ?
C58 C59 H59 . . 119.6 ?
C59 C60 C61 . . 120.4(4) ?
C59 C60 H60 . . 119.8 ?
C61 C60 H60 . . 119.8 ?
C60 C61 C62 . . 118.8(3) ?
C60 C61 C64 . . 119.7(4) ?
C62 C61 C64 . . 121.6(4) ?
C63 C62 C61 . . 120.4(4) ?
C63 C62 H62 . . 119.8 ?
C61 C62 H62 . . 119.8 ?
C62 C63 C58 . . 121.0(4) ?
C62 C63 H63 . . 119.5 ?
C58 C63 H63 . . 119.5 ?
C61 C64 H64A . . 109.5 ?
C61 C64 H64B . . 109.5 ?
H64A C64 H64B . . 109.5 ?
C61 C64 H64C . . 109.5 ?
H64A C64 H64C . . 109.5 ?
H64B C64 H64C . . 109.5 ?
N1 C65 C66 . . 122.2(3) ?
N1 C65 H65 . . 118.9 ?
C66 C65 H65 . . 118.9 ?
C67 C66 C65 . . 118.4(3) ?
C67 C66 C70 . . 118.5(3) ?
C65 C66 C70 . . 123.0(3) ?
C68 C67 C66 . . 119.9(3) ?
C68 C67 H67 . . 120.0 ?
C66 C67 H67 . . 120.0 ?
C67 C68 C69 . . 118.3(3) ?
C67 C68 H68 . . 120.8 ?
C69 C68 H68 . . 120.8 ?
N1 C69 C68 . . 122.6(4) ?
N1 C69 H69 . . 118.7 ?
C68 C69 H69 . . 118.7 ?
O19 C70 N2 . . 122.2(4) ?
O19 C70 C66 . . 118.0(3) ?
N2 C70 C66 . . 119.8(3) ?
N3 C71 C72 . . 123.3(3) ?
N3 C71 H71 . . 118.4 ?
C72 C71 H71 . . 118.4 ?
C71 C72 C73 . . 117.8(4) ?
C71 C72 C76 . . 124.3(3) ?
C73 C72 C76 . . 117.9(3) ?
C74 C73 C72 . . 119.1(3) ?
C74 C73 H73 . . 120.4 ?
C72 C73 H73 . . 120.4 ?
C75 C74 C73 . . 119.1(3) ?
C75 C74 H74 . . 120.4 ?
C73 C74 H74 . . 120.4 ?
N3 C75 C74 . . 122.5(3) ?
N3 C75 H75 . . 118.7 ?
C74 C75 H75 . . 118.7 ?
O20 C76 N4 . . 123.7(4) ?
O20 C76 C72 . . 117.8(3) ?
N4 C76 C72 . . 118.5(3) ?

loop_
_geom_bond_atom_site_label_1
_geom_bond_atom_site_label_2
_geom_bond_site_symmetry_2
_geom_bond_distance
_geom_bond_publ_flag
Zn1 O1 . 1.964(2) y
Zn1 O3 . 1.939(3) y
Zn1 O7 . 2.505(3) y
Zn1 O8 . 1.975(2) y
Zn1 O9 . 1.966(2) y
Zn2 O2 . 1.942(3) y
Zn2 O4 . 1.967(2) y
Zn2 O5 . 2.467(3) y
Zn2 O6 . 1.989(3) y
Zn2 O10 . 1.994(2) y
Zn3 O11 . 1.926(2) y
Zn3 O13 . 1.967(3) y
Zn3 O16 . 1.932(2) y
Zn3 N1 . 2.047(3) y
Zn4 O12 . 1.968(3) y
Zn4 O14 . 1.924(2) y
Zn4 O17 . 1.940(2) y
Zn4 N3 . 2.036(3) y
N1 C65 . 1.336(5) ?
N1 C69 . 1.347(4) ?
N2 C70 . 1.328(4) ?
N2 H2A . 0.8800 ?
N2 H2B . 0.8800 ?
N3 C71 . 1.339(5) ?
N3 C75 . 1.341(4) ?
N4 C76 . 1.318(5) ?
N4 H4A . 0.8800 ?
N4 H4B . 0.8800 ?
O1 C1 . 1.255(4) ?
O2 C1 . 1.267(4) ?
O3 C9 . 1.255(4) ?
O4 C9 . 1.261(4) ?
O5 C17 . 1.262(4) ?
O6 C17 . 1.275(4) ?
O7 C25 . 1.268(4) ?
O8 C25 . 1.267(5) ?
O9 H91 . 0.9738 ?
O9 H92 . 0.9734 ?
O10 H101 . 0.9719 ?
O10 H102 . 0.9734 ?
O11 C33 . 1.258(4) ?
O12 C33 . 1.272(4) ?
O13 C41 . 1.261(4) ?
O14 C41 . 1.256(4) ?
O15 C49 . 1.247(4) ?
O16 C49 . 1.290(4) ?
O17 C57 . 1.295(4) ?
O18 C57 . 1.233(4) ?
O19 C70 . 1.257(4) ?
O20 C76 . 1.235(4) ?
O21 H211 . 0.9712 ?
O21 H212 . 0.8577 ?
O22 H221 . 0.9708 ?
O22 H222 . 0.9737 ?
C1 C2 . 1.496(5) ?
C2 C7 . 1.386(5) ?
C2 C3 . 1.387(4) ?
C3 C4 . 1.391(5) ?
C3 H3 . 0.9500 ?
C4 C5 . 1.381(5) ?
C4 H4 . 0.9500 ?
C5 C6 . 1.383(5) ?
C5 C8 . 1.522(5) ?
C6 C7 . 1.383(5) ?
C6 H6 . 0.9500 ?
C7 H7 . 0.9500 ?
C8 H8A . 0.9800 ?
C8 H8B . 0.9800 ?
C8 H8C . 0.9800 ?
C9 C10 . 1.485(5) ?
C10 C15 . 1.390(5) ?
C10 C11 . 1.398(5) ?
C11 C12 . 1.380(5) ?
C11 H11 . 0.9500 ?
C12 C13 . 1.391(5) ?
C12 H12 . 0.9500 ?
C13 C14 . 1.386(5) ?
C13 C16 . 1.501(5) ?
C14 C15 . 1.391(5) ?
C14 H14 . 0.9500 ?
C15 H15 . 0.9500 ?
C16 H16A . 0.9800 ?
C16 H16B . 0.9800 ?
C16 H16C . 0.9800 ?
C17 C18 . 1.486(5) ?
C18 C19 . 1.385(5) ?
C18 C23 . 1.392(5) ?
C19 C20 . 1.377(5) ?
C19 H19 . 0.9500 ?
C20 C21 . 1.384(6) ?
C20 H20 . 0.9500 ?
C21 C22 . 1.387(6) ?
C21 C24 . 1.507(5) ?
C22 C23 . 1.384(5) ?
C22 H22 . 0.9500 ?
C23 H23 . 0.9500 ?
C24 H24A . 0.9800 ?
C24 H24B . 0.9800 ?
C24 H24C . 0.9800 ?
C25 C26 . 1.482(5) ?
C26 C27 . 1.379(5) ?
C26 C31 . 1.390(5) ?
C27 C28 . 1.382(5) ?
C27 H27 . 0.9500 ?
C28 C29 . 1.370(6) ?
C28 H28 . 0.9500 ?
C29 C30 . 1.394(6) ?
C29 C32 . 1.498(5) ?
C30 C31 . 1.383(5) ?
C30 H30 . 0.9500 ?
C31 H31 . 0.9500 ?
C32 H32A . 0.9800 ?
C32 H32B . 0.9800 ?
C32 H32C . 0.9800 ?
C33 C34 . 1.484(5) ?
C34 C39 . 1.378(4) ?
C34 C35 . 1.398(5) ?
C35 C36 . 1.382(5) ?
C35 H35 . 0.9500 ?
C36 C37 . 1.389(5) ?
C36 H36 . 0.9500 ?
C37 C38 . 1.391(5) ?
C37 C40 . 1.507(5) ?
C38 C39 . 1.375(5) ?
C38 H38 . 0.9500 ?
C39 H39 . 0.9500 ?
C40 H40A . 0.9800 ?
C40 H40B . 0.9800 ?
C40 H40C . 0.9800 ?
C41 C42 . 1.500(5) ?
C42 C47 . 1.385(5) ?
C42 C43 . 1.399(4) ?
C43 C44 . 1.386(5) ?
C43 H43 . 0.9500 ?
C44 C45 . 1.385(5) ?
C44 H44 . 0.9500 ?
C45 C46 . 1.383(5) ?
C45 C48 . 1.510(5) ?
C46 C47 . 1.382(5) ?
C46 H46 . 0.9500 ?
C47 H47 . 0.9500 ?
C48 H48A . 0.9800 ?
C48 H48B . 0.9800 ?
C48 H48C . 0.9800 ?
C49 C50 . 1.489(5) ?
C50 C55 . 1.388(5) ?
C50 C51 . 1.393(5) ?
C51 C52 . 1.382(5) ?
C51 H51 . 0.9500 ?
C52 C53 . 1.384(5) ?
C52 H52 . 0.9500 ?
C53 C54 . 1.399(5) ?
C53 C56 . 1.514(5) ?
C54 C55 . 1.377(5) ?
C54 H54 . 0.9500 ?
C55 H55 . 0.9500 ?
C56 H56A . 0.9800 ?
C56 H56B . 0.9800 ?
C56 H56C . 0.9800 ?
C57 C58 . 1.490(5) ?
C58 C63 . 1.387(5) ?
C58 C59 . 1.390(5) ?
C59 C60 . 1.388(5) ?
C59 H59 . 0.9500 ?
C60 C61 . 1.391(5) ?
C60 H60 . 0.9500 ?
C61 C62 . 1.396(6) ?
C61 C64 . 1.516(5) ?
C62 C63 . 1.381(5) ?
C62 H62 . 0.9500 ?
C63 H63 . 0.9500 ?
C64 H64A . 0.9800 ?
C64 H64B . 0.9800 ?
C64 H64C . 0.9800 ?
C65 C66 . 1.391(5) ?
C65 H65 . 0.9500 ?
C66 C67 . 1.383(5) ?
C66 C70 . 1.496(5) ?
C67 C68 . 1.378(5) ?
C67 H67 . 0.9500 ?
C68 C69 . 1.382(5) ?
C68 H68 . 0.9500 ?
C69 H69 . 0.9500 ?
C71 C72 . 1.387(5) ?
C71 H71 . 0.9500 ?
C72 C73 . 1.397(5) ?
C72 C76 . 1.509(5) ?
C73 C74 . 1.382(5) ?
C73 H73 . 0.9500 ?
C74 C75 . 1.381(5) ?
C74 H74 . 0.9500 ?
C75 H75 . 0.9500 ?

loop_
_geom_hbond_atom_site_label_D
_geom_hbond_atom_site_label_H
_geom_hbond_atom_site_label_A
_geom_hbond_site_symmetry_A
_geom_hbond_distance_DH
_geom_hbond_distance_HA
_geom_hbond_distance_DA
_geom_hbond_angle_DHA
_geom_hbond_publ_flag
N2 H2A O5 1_565 0.88 2.29 3.161(4) 173 y
N2 H2B O21 . 0.88 2.06 2.918(4) 165 y
N4 H4A O7 1_665 0.88 2.19 3.061(4) 168 y
N4 H4B O22 . 0.88 2.08 2.939(5) 166 y
O9 H91 O5 2_554 0.97 1.65 2.602(3) 166 y
O9 H92 O19 2_564 0.97 1.68 2.644(4) 172 y
O10 H101 O20 2_465 0.97 1.67 2.639(4) 176 y
O10 H102 O7 2_555 0.97 1.78 2.649(3) 147 y
O21 H211 O15 . 0.97 1.94 2.869(4) 159 y
O21 H212 O19 2_574 0.86 2.29 3.138(4) 171 y
O22 H221 O20 2_575 0.97 2.23 3.164(4) 160 y
O22 H222 O18 . 0.97 1.90 2.802(5) 152 y
C65 H65 O21 . 0.95 2.37 3.282(4) 161 y
C71 H71 O22 . 0.95 2.33 3.256(5) 165 y

loop_
_geom_torsion_atom_site_label_1
_geom_torsion_atom_site_label_2
_geom_torsion_atom_site_label_3
_geom_torsion_atom_site_label_4
_geom_torsion_site_symmetry_1
_geom_torsion_site_symmetry_2
_geom_torsion_site_symmetry_3
_geom_torsion_site_symmetry_4
_geom_torsion
_geom_torsion_publ_flag
O11 Zn3 N1 C65 . . . . 61.7(3) ?
O16 Zn3 N1 C65 . . . . -74.5(3) ?
O13 Zn3 N1 C65 . . . . 171.8(3) ?
O11 Zn3 N1 C69 . . . . -118.8(3) ?
O16 Zn3 N1 C69 . . . . 105.0(3) ?
O13 Zn3 N1 C69 . . . . -8.7(3) ?
O14 Zn4 N3 C71 . . . . 63.8(3) ?
O17 Zn4 N3 C71 . . . . -72.9(3) ?
O12 Zn4 N3 C71 . . . . 174.6(3) ?
O14 Zn4 N3 C75 . . . . -117.9(3) ?
O17 Zn4 N3 C75 . . . . 105.4(3) ?
O12 Zn4 N3 C75 . . . . -7.1(3) ?
O3 Zn1 O1 C1 . . . . 77.9(3) ?
O9 Zn1 O1 C1 . . . . -176.1(3) ?
O8 Zn1 O1 C1 . . . . -65.3(3) ?
C25 Zn1 O1 C1 . . . . -64.0(3) ?
O4 Zn2 O2 C1 . . . . -57.6(4) ?
O6 Zn2 O2 C1 . . . . 77.8(4) ?
O10 Zn2 O2 C1 . . . . -159.5(4) ?
O5 Zn2 O2 C1 . . . . 108.2(4) ?
C17 Zn2 O2 C1 . . . . 98.6(4) ?
O1 Zn1 O3 C9 . . . . -76.5(3) ?
O9 Zn1 O3 C9 . . . . 176.7(3) ?
O8 Zn1 O3 C9 . . . . 45.7(3) ?
C25 Zn1 O3 C9 . . . . 70.4(3) ?
O2 Zn2 O4 C9 . . . . 60.2(4) ?
O6 Zn2 O4 C9 . . . . -94.1(3) ?
O10 Zn2 O4 C9 . . . . 160.7(3) ?
O5 Zn2 O4 C9 . . . . -80.0(5) ?
C17 Zn2 O4 C9 . . . . -92.3(4) ?
O2 Zn2 O5 C17 . . . . -162.3(2) ?
O4 Zn2 O5 C17 . . . . -20.0(4) ?
O6 Zn2 O5 C17 . . . . -3.6(2) ?
O10 Zn2 O5 C17 . . . . 100.5(2) ?
O2 Zn2 O6 C17 . . . . 40.1(3) ?
O4 Zn2 O6 C17 . . . . 177.2(2) ?
O10 Zn2 O6 C17 . . . . -80.9(2) ?
O5 Zn2 O6 C17 . . . . 3.5(2) ?
O3 Zn1 O8 C25 . . . . 52.2(3) ?
O1 Zn1 O8 C25 . . . . 177.9(2) ?
O9 Zn1 O8 C25 . . . . -76.5(2) ?
O16 Zn3 O11 C33 . . . . -77.5(4) ?
O13 Zn3 O11 C33 . . . . 54.4(4) ?
N1 Zn3 O11 C33 . . . . 157.3(4) ?
O14 Zn4 O12 C33 . . . . -64.0(3) ?
O17 Zn4 O12 C33 . . . . 72.0(3) ?
N3 Zn4 O12 C33 . . . . -171.1(3) ?
O11 Zn3 O13 C41 . . . . -60.7(3) ?
O16 Zn3 O13 C41 . . . . 80.3(3) ?
N1 Zn3 O13 C41 . . . . -165.7(3) ?
O17 Zn4 O14 C41 . . . . -68.0(4) ?
O12 Zn4 O14 C41 . . . . 58.4(4) ?
N3 Zn4 O14 C41 . . . . 162.1(4) ?
O11 Zn3 O16 C49 . . . . -43.4(3) ?
O13 Zn3 O16 C49 . . . . -174.8(2) ?
N1 Zn3 O16 C49 . . . . 78.6(2) ?
O14 Zn4 O17 C57 . . . . -45.3(3) ?
O12 Zn4 O17 C57 . . . . -172.2(2) ?
N3 Zn4 O17 C57 . . . . 80.7(2) ?
Zn1 O1 C1 O2 . . . . -3.3(5) ?
Zn1 O1 C1 C2 . . . . 176.7(2) ?
Zn2 O2 C1 O1 . . . . -2.8(6) ?
Zn2 O2 C1 C2 . . . . 177.1(2) ?
O1 C1 C2 C7 . . . . -3.9(5) ?
O2 C1 C2 C7 . . . . 176.1(3) ?
O1 C1 C2 C3 . . . . 175.4(3) ?
O2 C1 C2 C3 . . . . -4.5(5) ?
C7 C2 C3 C4 . . . . -0.9(5) ?
C1 C2 C3 C4 . . . . 179.7(3) ?
C2 C3 C4 C5 . . . . -0.3(6) ?
C3 C4 C5 C6 . . . . 1.1(6) ?
C3 C4 C5 C8 . . . . -177.9(4) ?
C4 C5 C6 C7 . . . . -0.8(6) ?
C8 C5 C6 C7 . . . . 178.3(4) ?
C5 C6 C7 C2 . . . . -0.5(6) ?
C3 C2 C7 C6 . . . . 1.3(6) ?
C1 C2 C7 C6 . . . . -179.4(3) ?
Zn1 O3 C9 O4 . . . . 3.2(5) ?
Zn1 O3 C9 C10 . . . . -177.0(2) ?
Zn2 O4 C9 O3 . . . . 0.7(6) ?
Zn2 O4 C9 C10 . . . . -179.1(2) ?
O3 C9 C10 C15 . . . . 1.7(5) ?
O4 C9 C10 C15 . . . . -178.5(3) ?
O3 C9 C10 C11 . . . . -179.6(3) ?
O4 C9 C10 C11 . . . . 0.2(5) ?
C15 C10 C11 C12 . . . . -0.4(5) ?
C9 C10 C11 C12 . . . . -179.1(3) ?
C10 C11 C12 C13 . . . . 0.5(6) ?
C11 C12 C13 C14 . . . . 0.0(6) ?
C11 C12 C13 C16 . . . . 178.5(3) ?
C12 C13 C14 C15 . . . . -0.5(6) ?
C16 C13 C14 C15 . . . . -179.0(4) ?
C11 C10 C15 C14 . . . . -0.1(5) ?
C9 C10 C15 C14 . . . . 178.6(3) ?
C13 C14 C15 C10 . . . . 0.6(6) ?
Zn2 O5 C17 O6 . . . . 5.5(3) ?
Zn2 O5 C17 C18 . . . . -173.5(3) ?
Zn2 O6 C17 O5 . . . . -6.8(4) ?
Zn2 O6 C17 C18 . . . . 172.2(3) ?
O2 Zn2 C17 O5 . . . . 20.1(2) ?
O4 Zn2 C17 O5 . . . . 170.26(17) ?
O6 Zn2 C17 O5 . . . . 173.8(4) ?
O10 Zn2 C17 O5 . . . . -81.9(2) ?
O2 Zn2 C17 O6 . . . . -153.7(2) ?
O4 Zn2 C17 O6 . . . . -3.5(3) ?
O10 Zn2 C17 O6 . . . . 104.3(2) ?
O5 Zn2 C17 O6 . . . . -173.8(4) ?
O2 Zn2 C17 C18 . . . . 175.6(10) ?
O4 Zn2 C17 C18 . . . . -34.2(11) ?
O6 Zn2 C17 C18 . . . . -30.7(9) ?
O10 Zn2 C17 C18 . . . . 73.6(10) ?
O5 Zn2 C17 C18 . . . . 155.5(11) ?
O5 C17 C18 C19 . . . . 175.2(3) ?
O6 C17 C18 C19 . . . . -3.8(5) ?
Zn2 C17 C18 C19 . . . . 22.4(12) ?
O5 C17 C18 C23 . . . . -6.8(5) ?
O6 C17 C18 C23 . . . . 174.2(3) ?
Zn2 C17 C18 C23 . . . . -159.5(8) ?
C23 C18 C19 C20 . . . . -0.3(6) ?
C17 C18 C19 C20 . . . . 177.8(4) ?
C18 C19 C20 C21 . . . . -0.2(6) ?
C19 C20 C21 C22 . . . . 0.7(6) ?
C19 C20 C21 C24 . . . . -179.8(4) ?
C20 C21 C22 C23 . . . . -0.8(6) ?
C24 C21 C22 C23 . . . . 179.6(4) ?
C21 C22 C23 C18 . . . . 0.4(6) ?
C19 C18 C23 C22 . . . . 0.1(6) ?
C17 C18 C23 C22 . . . . -178.0(3) ?
Zn1 O8 C25 O7 . . . . -7.9(4) ?
Zn1 O8 C25 C26 . . . . 172.1(3) ?
O3 Zn1 C25 O8 . . . . -142.4(2) ?
O1 Zn1 C25 O8 . . . . -2.6(3) ?
O9 Zn1 C25 O8 . . . . 110.6(2) ?
O3 Zn1 C25 O7 . . . . 30.5(2) ?
O1 Zn1 C25 O7 . . . . 170.20(18) ?
O9 Zn1 C25 O7 . . . . -76.6(2) ?
O8 Zn1 C25 O7 . . . . 172.8(4) ?
O3 Zn1 C25 C26 . . . . -173.6(11) ?
O1 Zn1 C25 C26 . . . . -33.8(11) ?
O9 Zn1 C25 C26 . . . . 79.4(11) ?
O8 Zn1 C25 C26 . . . . -31.2(10) ?
O8 C25 C26 C27 . . . . 171.7(4) ?
O7 C25 C26 C27 . . . . -8.3(5) ?
Zn1 C25 C26 C27 . . . . -161.8(9) ?
O8 C25 C26 C31 . . . . -7.8(5) ?
O7 C25 C26 C31 . . . . 172.2(3) ?
Zn1 C25 C26 C31 . . . . 18.7(13) ?
C31 C26 C27 C28 . . . . 1.1(6) ?
C25 C26 C27 C28 . . . . -178.4(4) ?
C26 C27 C28 C29 . . . . -0.9(6) ?
C27 C28 C29 C30 . . . . 0.1(6) ?
C27 C28 C29 C32 . . . . 179.5(4) ?
C28 C29 C30 C31 . . . . 0.6(7) ?
C32 C29 C30 C31 . . . . -178.8(4) ?
C29 C30 C31 C26 . . . . -0.4(6) ?
C27 C26 C31 C30 . . . . -0.4(6) ?
C25 C26 C31 C30 . . . . 179.1(4) ?
Zn3 O11 C33 O12 . . . . 7.3(6) ?
Zn3 O11 C33 C34 . . . . -173.4(3) ?
Zn4 O12 C33 O11 . . . . 1.7(5) ?
Zn4 O12 C33 C34 . . . . -177.6(2) ?
O11 C33 C34 C39 . . . . 179.5(3) ?
O12 C33 C34 C39 . . . . -1.1(5) ?
O11 C33 C34 C35 . . . . -2.9(5) ?
O12 C33 C34 C35 . . . . 176.5(3) ?
C39 C34 C35 C36 . . . . -0.3(5) ?
C33 C34 C35 C36 . . . . -178.1(3) ?
C34 C35 C36 C37 . . . . 1.4(5) ?
C35 C36 C37 C38 . . . . -1.4(5) ?
C35 C36 C37 C40 . . . . 177.4(4) ?
C36 C37 C38 C39 . . . . 0.3(6) ?
C40 C37 C38 C39 . . . . -178.5(4) ?
C37 C38 C39 C34 . . . . 0.8(6) ?
C35 C34 C39 C38 . . . . -0.8(5) ?
C33 C34 C39 C38 . . . . 176.9(3) ?
Zn4 O14 C41 O13 . . . . 5.8(6) ?
Zn4 O14 C41 C42 . . . . -175.5(3) ?
Zn3 O13 C41 O14 . . . . 0.6(5) ?
Zn3 O13 C41 C42 . . . . -178.1(2) ?
O14 C41 C42 C47 . . . . -10.0(5) ?
O13 C41 C42 C47 . . . . 168.8(3) ?
O14 C41 C42 C43 . . . . 171.2(3) ?
O13 C41 C42 C43 . . . . -10.0(5) ?
C47 C42 C43 C44 . . . . 0.4(5) ?
C41 C42 C43 C44 . . . . 179.2(3) ?
C42 C43 C44 C45 . . . . -1.2(5) ?
C43 C44 C45 C46 . . . . 1.1(5) ?
C43 C44 C45 C48 . . . . -177.7(4) ?
C44 C45 C46 C47 . . . . -0.2(5) ?
C48 C45 C46 C47 . . . . 178.7(3) ?
C45 C46 C47 C42 . . . . -0.6(6) ?
C43 C42 C47 C46 . . . . 0.5(5) ?
C41 C42 C47 C46 . . . . -178.3(3) ?
Zn3 O16 C49 O15 . . . . 2.5(4) ?
Zn3 O16 C49 C50 . . . . -176.1(2) ?
O15 C49 C50 C55 . . . . -169.5(3) ?
O16 C49 C50 C55 . . . . 9.1(5) ?
O15 C49 C50 C51 . . . . 9.7(5) ?
O16 C49 C50 C51 . . . . -171.8(3) ?
C55 C50 C51 C52 . . . . -0.7(5) ?
C49 C50 C51 C52 . . . . -179.8(3) ?
C50 C51 C52 C53 . . . . 2.3(5) ?
C51 C52 C53 C54 . . . . -2.2(5) ?
C51 C52 C53 C56 . . . . 175.7(4) ?
C52 C53 C54 C55 . . . . 0.5(6) ?
C56 C53 C54 C55 . . . . -177.5(4) ?
C53 C54 C55 C50 . . . . 1.2(6) ?
C51 C50 C55 C54 . . . . -1.0(5) ?
C49 C50 C55 C54 . . . . 178.1(3) ?
Zn4 O17 C57 O18 . . . . 0.2(4) ?
Zn4 O17 C57 C58 . . . . -179.4(2) ?
O18 C57 C58 C63 . . . . 8.9(5) ?
O17 C57 C58 C63 . . . . -171.5(3) ?
O18 C57 C58 C59 . . . . -169.4(3) ?
O17 C57 C58 C59 . . . . 10.2(5) ?
C63 C58 C59 C60 . . . . 0.5(5) ?
C57 C58 C59 C60 . . . . 178.8(3) ?
C58 C59 C60 C61 . . . . 0.3(6) ?
C59 C60 C61 C62 . . . . 0.0(6) ?
C59 C60 C61 C64 . . . . -180.0(4) ?
C60 C61 C62 C63 . . . . -1.1(5) ?
C64 C61 C62 C63 . . . . 178.9(4) ?
C61 C62 C63 C58 . . . . 1.9(5) ?
C59 C58 C63 C62 . . . . -1.6(5) ?
C57 C58 C63 C62 . . . . -179.9(3) ?
C69 N1 C65 C66 . . . . 0.4(5) ?
Zn3 N1 C65 C66 . . . . 179.9(2) ?
N1 C65 C66 C67 . . . . 0.6(5) ?
N1 C65 C66 C70 . . . . -174.9(3) ?
C65 C66 C67 C68 . . . . -1.2(5) ?
C70 C66 C67 C68 . . . . 174.5(3) ?
C66 C67 C68 C69 . . . . 0.8(5) ?
C65 N1 C69 C68 . . . . -0.9(5) ?
Zn3 N1 C69 C68 . . . . 179.5(3) ?
C67 C68 C69 N1 . . . . 0.3(5) ?
C67 C66 C70 O19 . . . . -13.7(5) ?
C65 C66 C70 O19 . . . . 161.8(3) ?
C67 C66 C70 N2 . . . . 166.0(3) ?
C65 C66 C70 N2 . . . . -18.5(5) ?
C75 N3 C71 C72 . . . . -0.2(5) ?
Zn4 N3 C71 C72 . . . . 178.1(3) ?
N3 C71 C72 C73 . . . . 0.8(5) ?
N3 C71 C72 C76 . . . . -176.3(3) ?
C71 C72 C73 C74 . . . . -1.1(5) ?
C76 C72 C73 C74 . . . . 176.3(3) ?
C72 C73 C74 C75 . . . . 0.8(5) ?
C71 N3 C75 C74 . . . . 0.0(5) ?
Zn4 N3 C75 C74 . . . . -178.4(3) ?
C73 C74 C75 N3 . . . . -0.3(5) ?
C71 C72 C76 O20 . . . . 166.0(3) ?
C73 C72 C76 O20 . . . . -11.1(5) ?
C71 C72 C76 N4 . . . . -14.5(5) ?
C73 C72 C76 N4 . . . . 168.4(3) ?
